data_7018980
loop_
_publ_author_name
'Mart\'inez Belmonte, Marta'
'Escudero-Ad\'an, Eduardo C'
'Martin, Eddy'
'Kleij, Arjan W.'

_publ_section_title
;
 Isolation and characterization of unusual multinuclear Schiff base
 complexes: rearrangements reactions and octanuclear cluster formation.
;
_journal_issue 17
_journal_name_full 'Dalton transactions (Cambridge, England : 2003)'
_journal_page_first 5193
_journal_page_last 5200
_journal_paper_doi 10.1039/c2dt30201b
_journal_volume 41
_journal_year 2012
_chemical_formula_sum 'C50 H76 N4 O18 S6 Zn4'
_chemical_formula_weight 1474.99
_chemical_name_systematic
;
?
;
_space_group_IT_number 14
_symmetry_cell_setting monoclinic
_symmetry_space_group_name_Hall '-P 2yn'
_symmetry_space_group_name_H-M 'P 1 21/n 1'
_atom_sites_solution_hydrogens geom
_atom_sites_solution_primary direct
_atom_sites_solution_secondary difmap
_audit_creation_method SHELXL-97
_cell_angle_alpha 90.00
_cell_angle_beta 108.509(6)
_cell_angle_gamma 90.00
_cell_formula_units_Z 2
_cell_length_a 13.894(3)
_cell_length_b 14.973(3)
_cell_length_c 15.988(3)
_cell_measurement_reflns_used 9945
_cell_measurement_temperature 100(2)
_cell_measurement_theta_max 24.86
_cell_measurement_theta_min 2.17
_cell_volume 3154.0(11)
_computing_cell_refinement 'Bruker APEX2 v2009.1-0'
_computing_data_collection 'Bruker APEX2 v2009.1-0'
_computing_data_reduction 'Bruker SAINT V7.60A'
_computing_molecular_graphics 'Bruker SHELXTL'
_computing_publication_material 'Bruker SHELXTL'
_computing_structure_refinement 'SHELXS-97 (Sheldrick, 2008)'
_computing_structure_solution 'SHELXS-97 (Sheldrick, 2008)'
_diffrn_ambient_temperature 100(2)
_diffrn_detector_area_resol_mean 512
_diffrn_detector_type '4K CCD area detector APEX II'
_diffrn_measured_fraction_theta_full 1.000
_diffrn_measured_fraction_theta_max 0.993
_diffrn_measurement_device_type 'Kappa 4-axis goniometer bruker-nonius'
_diffrn_measurement_method
;
Fullsphere data collection, phi and omega scans
;
_diffrn_measurement_specimen_support 'magnetic support whith 10 micron nylon fiber cryoloop'
_diffrn_radiation_monochromator 'Multilayer Montel 200 mirrors'
_diffrn_radiation_type MoK\a
_diffrn_radiation_wavelength 0.71073
_diffrn_reflns_av_R_equivalents 0.1161
_diffrn_reflns_av_sigmaI/netI 0.0519
_diffrn_reflns_limit_h_max 16
_diffrn_reflns_limit_h_min -16
_diffrn_reflns_limit_k_max 18
_diffrn_reflns_limit_k_min -17
_diffrn_reflns_limit_l_max 19
_diffrn_reflns_limit_l_min -19
_diffrn_reflns_number 85277
_diffrn_reflns_theta_full 25.00
_diffrn_reflns_theta_max 25.52
_diffrn_reflns_theta_min 1.70
_diffrn_source 'rotating anode X-ray tube'
_diffrn_source_current 70
_diffrn_source_power 50
_diffrn_source_size '3 mm x 0.3 mm fine focus'
_diffrn_source_type 'Bruker-Nonius FR 591'
_exptl_absorpt_coefficient_mu 1.770
_exptl_absorpt_correction_T_max 0.9655
_exptl_absorpt_correction_T_min 0.8428
_exptl_absorpt_correction_type empirical
_exptl_absorpt_process_details
;
SADABS Version 2008/1 Bruker-Nonius
Blessing, Acta Cryst. (1995) A51 33-38
;
_exptl_crystal_colour yellow
_exptl_crystal_density_diffrn 1.553
_exptl_crystal_density_method 'not measured'
_exptl_crystal_description plate
_exptl_crystal_F_000 1528
_exptl_crystal_size_max 0.10
_exptl_crystal_size_mid 0.05
_exptl_crystal_size_min 0.02
_refine_diff_density_max 0.820
_refine_diff_density_min -0.912
_refine_diff_density_rms 0.123
_refine_ls_extinction_method none
_refine_ls_goodness_of_fit_ref 1.080
_refine_ls_hydrogen_treatment noref
_refine_ls_matrix_type full
_refine_ls_number_parameters 432
_refine_ls_number_reflns 5835
_refine_ls_number_restraints 101
_refine_ls_restrained_S_all 1.082
_refine_ls_R_factor_all 0.0875
_refine_ls_R_factor_gt 0.0543
_refine_ls_shift/su_max 0.001
_refine_ls_shift/su_mean 0.000
_refine_ls_structure_factor_coef Fsqd
_refine_ls_weighting_details 'calc w=1/[\s^2^(Fo^2^)+(0.0576P)^2^+15.4387P] where P=(Fo^2^+2Fc^2^)/3'
_refine_ls_weighting_scheme calc
_refine_ls_wR_factor_gt 0.1279
_refine_ls_wR_factor_ref 0.1491
_reflns_number_gt 4239
_reflns_number_total 5835
_reflns_threshold_expression >2sigma(I)
_cod_data_source_file c2dt30201b.txt
_cod_data_source_block mo_ak923_1_0m
_cod_depositor_comments
;
The following automatic conversions were performed:
'_diffrn_measurement_specimen_suppport' tag replaced with
'_diffrn_measurement_specimen_support'.

Automatic conversion script
Id: cif_correct_tags 1440 2010-10-19 06:21:57Z saulius 

The following automatic conversions were performed:

'_symmetry_cell_setting' value 'Monoclinic' changed to 'monoclinic'
according to /home/saulius/struct/CIF-dictionaries/cif_core.dic
dictionary named 'cif_core.dic' version 2.4.1 from 2010-06-29.

Automatic conversion script
Id: cif_fix_values 1715 2011-07-08 13:25:40Z adriana 
;
_cod_original_cell_volume 3154.0(10)
_cod_original_sg_symbol_H-M P2(1)/n
_cod_database_code 7018980

loop_
_symmetry_equiv_pos_as_xyz
'x, y, z'
'-x+1/2, y+1/2, -z+1/2'
'-x, -y, -z'
'x-1/2, -y-1/2, z-1/2'

loop_
_atom_site_label
_atom_site_type_symbol
_atom_site_fract_x
_atom_site_fract_y
_atom_site_fract_z
_atom_site_U_iso_or_equiv
_atom_site_adp_type
_atom_site_occupancy
_atom_site_symmetry_multiplicity
_atom_site_calc_flag
_atom_site_refinement_flags
_atom_site_disorder_assembly
_atom_site_disorder_group
Zn1 Zn 0.07747(5) 0.57740(4) 0.99494(4) 0.02290(18) Uani 1 1 d . . .
Zn2 Zn 0.11394(5) 0.79043(4) 0.95878(4) 0.02300(18) Uani 1 1 d . . .
O1 O -0.0648(3) 0.5556(2) 1.0048(3) 0.0275(9) Uani 1 1 d . . .
O2 O 0.0184(3) 0.7031(2) 0.9818(3) 0.0273(9) Uani 1 1 d . . .
O3 O 0.1144(3) 0.5835(3) 0.8826(3) 0.0301(9) Uani 1 1 d . . .
O4 O 0.1363(3) 0.7283(3) 0.8561(3) 0.0308(9) Uani 1 1 d . . .
O5 O 0.2295(3) 0.7456(3) 1.0671(3) 0.0336(10) Uani 1 1 d . . .
O6 O 0.1989(3) 0.6030(2) 1.0957(3) 0.0299(9) Uani 1 1 d . . .
N1 N -0.0072(3) 0.8817(3) 0.9248(3) 0.0207(10) Uani 1 1 d . . .
N2 N 0.1945(3) 0.9076(3) 0.9592(3) 0.0225(10) Uani 1 1 d . . .
H2A H 0.2297 0.9233 1.0164 0.027 Uiso 1 1 calc R . .
H2B H 0.2409 0.8983 0.9298 0.027 Uiso 1 1 calc R . .
C1 C -0.1272(4) 0.6259(4) 0.9832(4) 0.0253(12) Uani 1 1 d . . .
C2 C -0.2281(4) 0.6247(4) 0.9732(4) 0.0262(13) Uani 1 1 d . . .
H2 H -0.2591 0.5708 0.9826 0.031 Uiso 1 1 calc R . .
C3 C -0.2864(4) 0.7015(4) 0.9493(4) 0.0273(13) Uani 1 1 d . . .
H3 H -0.3565 0.6998 0.9435 0.033 Uiso 1 1 calc R . .
C4 C -0.2433(4) 0.7804(4) 0.9340(4) 0.0234(12) Uani 1 1 d . . .
H4 H -0.2841 0.8323 0.9168 0.028 Uiso 1 1 calc R . .
C5 C -0.0796(4) 0.7070(4) 0.9703(4) 0.0212(11) Uani 1 1 d . . .
C6 C -0.1391(4) 0.7839(3) 0.9437(3) 0.0195(11) Uani 1 1 d . . .
C7 C -0.0986(4) 0.8675(3) 0.9245(3) 0.0198(11) Uani 1 1 d . . .
H7 H -0.1439 0.9168 0.9102 0.024 Uiso 1 1 calc R . .
C8 C 0.0233(4) 0.9670(3) 0.9016(3) 0.0200(11) Uani 1 1 d . . .
C9 C -0.0433(4) 1.0372(4) 0.8637(4) 0.0234(12) Uani 1 1 d . . .
H9 H -0.1141 1.0297 0.8529 0.028 Uiso 1 1 calc R . .
C10 C -0.0071(4) 1.1175(3) 0.8418(3) 0.0236(12) Uani 1 1 d . . .
C11 C 0.0956(4) 1.1285(3) 0.8558(3) 0.0207(11) Uani 1 1 d . . .
C12 C 0.1609(4) 1.0586(3) 0.8927(4) 0.0231(12) Uani 1 1 d . . .
H12 H 0.2314 1.0655 0.9015 0.028 Uiso 1 1 calc R . .
C13 C 0.1265(4) 0.9796(3) 0.9171(3) 0.0219(12) Uani 1 1 d . . .
C14 C -0.0805(4) 1.1914(4) 0.8025(4) 0.0327(14) Uani 1 1 d . . .
H14A H -0.0590 1.2460 0.8372 0.049 Uiso 1 1 calc R . .
H14B H -0.1484 1.1744 0.8031 0.049 Uiso 1 1 calc R . .
H14C H -0.0822 1.2019 0.7416 0.049 Uiso 1 1 calc R . .
C15 C 0.1366(4) 1.2146(4) 0.8326(4) 0.0284(13) Uani 1 1 d . . .
H15A H 0.1076 1.2253 0.7691 0.043 Uiso 1 1 calc R . .
H15B H 0.2106 1.2107 0.8487 0.043 Uiso 1 1 calc R . .
H15C H 0.1182 1.2638 0.8649 0.043 Uiso 1 1 calc R . .
C16 C 0.1348(4) 0.6454(4) 0.8386(4) 0.0263(13) Uani 1 1 d . . .
C17 C 0.1625(5) 0.6195(4) 0.7581(4) 0.0379(15) Uani 1 1 d . . .
H17A H 0.1383 0.6654 0.7126 0.057 Uiso 1 1 calc R . .
H17B H 0.1309 0.5622 0.7355 0.057 Uiso 1 1 calc R . .
H17C H 0.2364 0.6141 0.7738 0.057 Uiso 1 1 calc R . .
C18 C 0.2495(5) 0.6749(4) 1.1123(4) 0.0316(14) Uani 1 1 d . . .
C19 C 0.3352(6) 0.6770(5) 1.1966(5) 0.056(2) Uani 1 1 d . . .
H19A H 0.3905 0.7134 1.1890 0.084 Uiso 1 1 calc R . .
H19B H 0.3596 0.6160 1.2131 0.084 Uiso 1 1 calc R . .
H19C H 0.3120 0.7029 1.2431 0.084 Uiso 1 1 calc R . .
S1S S -0.10704(11) 0.53220(10) 0.69680(10) 0.0287(3) Uani 1 1 d D . .
O1S O -0.2008(3) 0.5039(3) 0.6255(3) 0.0401(11) Uani 1 1 d D . .
C1S C -0.1482(5) 0.5822(4) 0.7792(5) 0.0426(17) Uani 1 1 d D . .
H1S1 H -0.1888 0.6353 0.7551 0.064 Uiso 1 1 calc R . .
H1S2 H -0.0891 0.5997 0.8290 0.064 Uiso 1 1 calc R . .
H1S3 H -0.1895 0.5396 0.7994 0.064 Uiso 1 1 calc R . .
C2S C -0.0542(5) 0.4341(4) 0.7573(4) 0.0361(15) Uani 1 1 d D . .
H2S1 H -0.1068 0.4026 0.7745 0.054 Uiso 1 1 calc R . .
H2S2 H 0.0013 0.4509 0.8102 0.054 Uiso 1 1 calc R . .
H2S3 H -0.0281 0.3950 0.7203 0.054 Uiso 1 1 calc R . .
S1T S 0.10870(14) 0.95759(14) 0.60698(13) 0.0416(5) Uani 0.90 1 d PU A 1
O1T O 0.0532(5) 0.8918(5) 0.5403(5) 0.0692(17) Uani 0.90 1 d PU A 1
C1T C 0.1817(8) 0.8975(7) 0.6994(7) 0.067(2) Uani 0.90 1 d PU A 1
H1T1 H 0.1377 0.8570 0.7189 0.100 Uiso 0.90 1 calc PR A 1
H1T2 H 0.2149 0.9392 0.7471 0.100 Uiso 0.90 1 calc PR A 1
H1T3 H 0.2334 0.8628 0.6839 0.100 Uiso 0.90 1 calc PR A 1
C2T C 0.0185(7) 1.0021(8) 0.6518(7) 0.067(3) Uani 0.90 1 d PU A 1
H2T1 H -0.0266 1.0429 0.6092 0.100 Uiso 0.90 1 calc PR A 1
H2T2 H 0.0535 1.0347 0.7062 0.100 Uiso 0.90 1 calc PR A 1
H2T3 H -0.0215 0.9534 0.6652 0.100 Uiso 0.90 1 calc PR A 1
S1T' S 0.0802(16) 0.9010(14) 0.6648(14) 0.059(2) Uani 0.10 1 d PDU B 2
O1T' O 0.060(5) 0.857(3) 0.577(2) 0.0692(17) Uani 0.10 1 d PDU B 2
C1T' C 0.2130(19) 0.906(5) 0.713(5) 0.064(6) Uani 0.10 1 d PDU B 2
H1T4 H 0.2416 0.9451 0.6776 0.096 Uiso 0.10 1 calc PR B 2
H1T5 H 0.2416 0.8457 0.7144 0.096 Uiso 0.10 1 calc PR B 2
H1T6 H 0.2299 0.9293 0.7729 0.096 Uiso 0.10 1 calc PR B 2
C2T' C 0.060(6) 1.0178(16) 0.645(4) 0.051(4) Uani 0.10 1 d PDU B 2
H2T4 H 0.1016 1.0389 0.6094 0.077 Uiso 0.10 1 calc PR B 2
H2T5 H 0.0797 1.0497 0.7013 0.077 Uiso 0.10 1 calc PR B 2
H2T6 H -0.0117 1.0288 0.6131 0.077 Uiso 0.10 1 calc PR B 2
S1V S 0.44897(12) 0.84352(12) 0.91790(11) 0.0375(4) Uani 1 1 d U . .
O1V O 0.3732(3) 0.9183(3) 0.8955(3) 0.0441(11) Uani 1 1 d U C .
C1V C 0.3849(9) 0.7458(8) 0.9295(8) 0.041(3) Uani 0.65 1 d PU C 1
H1V1 H 0.3540 0.7542 0.9762 0.061 Uiso 0.65 1 calc PR C 1
H1V2 H 0.4331 0.6960 0.9450 0.061 Uiso 0.65 1 calc PR C 1
H1V3 H 0.3318 0.7326 0.8737 0.061 Uiso 0.65 1 calc PR C 1
C2V C 0.5260(13) 0.8584(11) 1.0278(10) 0.058(4) Uani 0.65 1 d PU C 1
H2V1 H 0.5581 0.9174 1.0344 0.086 Uiso 0.65 1 calc PR C 1
H2V2 H 0.5785 0.8121 1.0435 0.086 Uiso 0.65 1 calc PR C 1
H2V3 H 0.4843 0.8541 1.0669 0.086 Uiso 0.65 1 calc PR C 1
C1V' C 0.3986(18) 0.7645(18) 0.9787(17) 0.053(5) Uani 0.35 1 d PU C 2
H1V4 H 0.4024 0.7901 1.0361 0.080 Uiso 0.35 1 calc PR C 2
H1V5 H 0.4383 0.7093 0.9876 0.080 Uiso 0.35 1 calc PR C 2
H1V6 H 0.3276 0.7514 0.9454 0.080 Uiso 0.35 1 calc PR C 2
C2V' C 0.550(2) 0.887(2) 1.006(2) 0.048(6) Uani 0.35 1 d PU C 2
H2V4 H 0.5802 0.9382 0.9854 0.072 Uiso 0.35 1 calc PR C 2
H2V5 H 0.6022 0.8406 1.0279 0.072 Uiso 0.35 1 calc PR C 2
H2V6 H 0.5249 0.9057 1.0539 0.072 Uiso 0.35 1 calc PR C 2

loop_
_atom_site_aniso_label
_atom_site_aniso_U_11
_atom_site_aniso_U_22
_atom_site_aniso_U_33
_atom_site_aniso_U_23
_atom_site_aniso_U_13
_atom_site_aniso_U_12
Zn1 0.0293(3) 0.0092(3) 0.0292(4) 0.0043(3) 0.0079(3) 0.0022(3)
Zn2 0.0262(3) 0.0103(3) 0.0300(4) 0.0035(3) 0.0053(3) 0.0017(3)
O1 0.030(2) 0.014(2) 0.040(2) 0.0042(17) 0.0127(18) 0.0043(16)
O2 0.028(2) 0.0124(19) 0.039(2) 0.0049(17) 0.0077(17) 0.0011(16)
O3 0.042(2) 0.017(2) 0.034(2) 0.0026(18) 0.0158(19) -0.0011(18)
O4 0.040(2) 0.017(2) 0.039(2) -0.0004(18) 0.018(2) -0.0035(17)
O5 0.031(2) 0.019(2) 0.042(3) 0.0078(19) 0.0006(19) 0.0009(18)
O6 0.040(2) 0.0104(19) 0.033(2) 0.0046(17) 0.0031(18) 0.0047(17)
N1 0.029(2) 0.010(2) 0.020(2) -0.0026(18) 0.0042(19) -0.0044(18)
N2 0.021(2) 0.013(2) 0.029(3) 0.0023(19) 0.0028(19) 0.0000(18)
C1 0.032(3) 0.020(3) 0.025(3) 0.000(2) 0.010(2) 0.005(2)
C2 0.036(3) 0.010(3) 0.037(3) 0.000(2) 0.017(3) -0.006(2)
C3 0.028(3) 0.021(3) 0.031(3) -0.002(3) 0.006(2) -0.001(2)
C4 0.025(3) 0.017(3) 0.026(3) 0.004(2) 0.006(2) 0.004(2)
C5 0.027(3) 0.013(3) 0.023(3) -0.001(2) 0.007(2) 0.002(2)
C6 0.027(3) 0.010(3) 0.018(3) -0.002(2) 0.002(2) 0.000(2)
C7 0.029(3) 0.008(3) 0.019(3) -0.003(2) 0.005(2) 0.002(2)
C8 0.029(3) 0.009(3) 0.019(3) -0.002(2) 0.003(2) 0.000(2)
C9 0.029(3) 0.014(3) 0.023(3) 0.001(2) 0.002(2) 0.004(2)
C10 0.037(3) 0.010(3) 0.019(3) -0.001(2) 0.001(2) 0.002(2)
C11 0.031(3) 0.013(3) 0.018(3) -0.002(2) 0.008(2) 0.001(2)
C12 0.028(3) 0.014(3) 0.027(3) 0.001(2) 0.007(2) -0.002(2)
C13 0.031(3) 0.014(3) 0.019(3) -0.001(2) 0.005(2) 0.007(2)
C14 0.030(3) 0.020(3) 0.044(4) 0.008(3) 0.006(3) 0.006(2)
C15 0.037(3) 0.016(3) 0.033(3) -0.002(2) 0.011(3) -0.001(2)
C16 0.024(3) 0.024(3) 0.027(3) -0.001(3) 0.004(2) -0.004(2)
C17 0.046(4) 0.027(3) 0.043(4) -0.008(3) 0.017(3) -0.011(3)
C18 0.039(3) 0.024(3) 0.028(3) 0.004(3) 0.003(3) 0.006(3)
C19 0.061(5) 0.026(4) 0.053(5) 0.007(3) -0.021(4) 0.010(3)
S1S 0.0357(8) 0.0196(7) 0.0263(8) 0.0018(6) 0.0032(6) -0.0072(6)
O1S 0.046(3) 0.024(2) 0.033(2) 0.0010(19) -0.011(2) -0.009(2)
C1S 0.042(4) 0.031(4) 0.047(4) -0.006(3) 0.003(3) 0.014(3)
C2S 0.045(4) 0.023(3) 0.037(4) 0.000(3) 0.008(3) 0.008(3)
S1T 0.0387(10) 0.0437(11) 0.0398(10) -0.0126(9) 0.0089(8) -0.0032(8)
O1T 0.057(3) 0.064(3) 0.070(3) -0.035(3) -0.005(3) 0.005(3)
C1T 0.070(5) 0.044(5) 0.067(4) -0.006(4) -0.004(4) 0.009(4)
C2T 0.064(6) 0.087(6) 0.053(5) -0.011(4) 0.025(4) 0.018(5)
S1T' 0.054(4) 0.056(4) 0.058(4) -0.016(4) 0.006(4) -0.001(4)
O1T' 0.057(3) 0.064(3) 0.070(3) -0.035(3) -0.005(3) 0.005(3)
C1T' 0.061(6) 0.044(10) 0.065(10) -0.008(10) -0.012(8) 0.003(8)
C2T' 0.050(8) 0.059(5) 0.046(8) -0.015(5) 0.016(8) 0.010(7)
S1V 0.0315(8) 0.0444(10) 0.0353(9) 0.0001(7) 0.0087(7) -0.0004(7)
O1V 0.032(2) 0.041(2) 0.054(3) 0.013(2) 0.007(2) 0.0017(19)
C1V 0.029(5) 0.037(4) 0.052(8) 0.006(6) 0.006(6) 0.003(4)
C2V 0.060(9) 0.038(10) 0.051(7) -0.012(6) -0.016(6) 0.013(5)
C1V' 0.037(8) 0.048(9) 0.065(11) 0.026(8) 0.003(9) 0.002(7)
C2V' 0.044(9) 0.034(13) 0.052(11) -0.002(8) -0.006(7) 0.002(6)

loop_
_atom_type_symbol
_atom_type_description
_atom_type_scat_dispersion_real
_atom_type_scat_dispersion_imag
_atom_type_scat_source
C C 0.0033 0.0016 'International Tables Vol C Tables 4.2.6.8 and 6.1.1.4'
H H 0.0000 0.0000 'International Tables Vol C Tables 4.2.6.8 and 6.1.1.4'
N N 0.0061 0.0033 'International Tables Vol C Tables 4.2.6.8 and 6.1.1.4'
O O 0.0106 0.0060 'International Tables Vol C Tables 4.2.6.8 and 6.1.1.4'
Zn Zn 0.2839 1.4301 'International Tables Vol C Tables 4.2.6.8 and 6.1.1.4'
S S 0.1246 0.1234 'International Tables Vol C Tables 4.2.6.8 and 6.1.1.4'

loop_
_geom_angle_atom_site_label_1
_geom_angle_atom_site_label_2
_geom_angle_atom_site_label_3
_geom_angle
_geom_angle_site_symmetry_1
_geom_angle_site_symmetry_3
O6 Zn1 O1 104.24(16) . 3_567
O6 Zn1 O3 108.97(17) . .
O1 Zn1 O3 95.42(16) 3_567 .
O6 Zn1 O2 96.72(16) . .
O1 Zn1 O2 152.57(16) 3_567 .
O3 Zn1 O2 94.25(16) . .
O6 Zn1 O1 124.31(17) . .
O1 Zn1 O1 75.79(17) 3_567 .
O3 Zn1 O1 126.62(17) . .
O2 Zn1 O1 77.84(15) . .
O2 Zn2 O4 97.71(16) . .
O2 Zn2 O5 91.06(16) . .
O4 Zn2 O5 104.81(17) . .
O2 Zn2 N2 161.58(17) . .
O4 Zn2 N2 99.85(18) . .
O5 Zn2 N2 89.81(17) . .
O2 Zn2 N1 87.04(16) . .
O4 Zn2 N1 114.32(17) . .
O5 Zn2 N1 140.73(17) . .
N2 Zn2 N1 80.71(17) . .
C1 O1 Zn1 137.2(4) . 3_567
C1 O1 Zn1 114.5(3) . .
Zn1 O1 Zn1 104.22(16) 3_567 .
C5 O2 Zn2 132.0(3) . .
C5 O2 Zn1 114.9(3) . .
Zn2 O2 Zn1 110.94(18) . .
C16 O3 Zn1 134.6(4) . .
C16 O4 Zn2 129.8(4) . .
C18 O5 Zn2 136.4(4) . .
C18 O6 Zn1 127.8(4) . .
C7 N1 C8 121.4(5) . .
C7 N1 Zn2 127.0(4) . .
C8 N1 Zn2 111.6(3) . .
C13 N2 Zn2 110.8(3) . .
O1 C1 C2 125.5(5) . .
O1 C1 C5 114.5(5) . .
C2 C1 C5 120.0(5) . .
C1 C2 C3 120.8(5) . .
C4 C3 C2 120.6(5) . .
C3 C4 C6 120.1(5) . .
O2 C5 C6 124.3(5) . .
O2 C5 C1 116.6(5) . .
C6 C5 C1 119.1(5) . .
C5 C6 C4 119.3(5) . .
C5 C6 C7 122.9(5) . .
C4 C6 C7 117.8(5) . .
N1 C7 C6 126.5(5) . .
C13 C8 C9 118.5(5) . .
C13 C8 N1 116.7(5) . .
C9 C8 N1 124.8(5) . .
C10 C9 C8 120.9(5) . .
C11 C10 C9 120.0(5) . .
C11 C10 C14 120.6(5) . .
C9 C10 C14 119.4(5) . .
C10 C11 C12 118.8(5) . .
C10 C11 C15 121.0(5) . .
C12 C11 C15 120.2(5) . .
C13 C12 C11 121.9(5) . .
C12 C13 C8 119.8(5) . .
C12 C13 N2 122.4(5) . .
C8 C13 N2 117.7(5) . .
O3 C16 O4 126.2(5) . .
O3 C16 C17 117.1(5) . .
O4 C16 C17 116.6(5) . .
O5 C18 O6 125.9(5) . .
O5 C18 C19 117.9(6) . .
O6 C18 C19 116.0(5) . .
O1S S1S C1S 106.2(3) . .
O1S S1S C2S 106.8(3) . .
C1S S1S C2S 96.9(3) . .
O1T S1T C1T 107.3(5) . .
O1T S1T C2T 105.7(5) . .
C1T S1T C2T 98.4(5) . .
O1T' S1T' C1T' 106.4(8) . .
O1T' S1T' C2T' 107.2(8) . .
C1T' S1T' C2T' 96.9(7) . .
O1V S1V C1V 107.9(4) . .
O1V S1V C2V 107.6(7) . .
C1V S1V C2V 99.7(6) . .
O1V S1V C2V' 103.8(12) . .
C1V S1V C2V' 121.6(10) . .
C2V S1V C2V' 22.9(10) . .
O1V S1V C1V' 104.7(9) . .
C1V S1V C1V' 25.9(8) . .
C2V S1V C1V' 76.2(10) . .
C2V' S1V C1V' 99.1(12) . .

loop_
_geom_bond_atom_site_label_1
_geom_bond_atom_site_label_2
_geom_bond_distance
_geom_bond_site_symmetry_2
Zn1 O6 1.965(4) .
Zn1 O1 1.999(4) 3_567
Zn1 O3 2.020(4) .
Zn1 O2 2.037(4) .
Zn1 O1 2.059(4) .
Zn2 O2 1.979(4) .
Zn2 O4 1.995(4) .
Zn2 O5 2.064(4) .
Zn2 N2 2.080(4) .
Zn2 N1 2.101(4) .
O1 C1 1.337(7) .
O1 Zn1 1.999(4) 3_567
O2 C5 1.316(6) .
O3 C16 1.249(7) .
O4 C16 1.272(7) .
O5 C18 1.263(7) .
O6 C18 1.266(7) .
N1 C7 1.286(7) .
N1 C8 1.431(7) .
N2 C13 1.451(6) .
C1 C2 1.359(8) .
C1 C5 1.429(8) .
C2 C3 1.388(8) .
C3 C4 1.380(8) .
C4 C6 1.406(7) .
C5 C6 1.403(7) .
C6 C7 1.444(7) .
C8 C13 1.389(7) .
C8 C9 1.405(7) .
C9 C10 1.390(8) .
C10 C11 1.382(8) .
C10 C14 1.501(7) .
C11 C12 1.388(7) .
C11 C15 1.502(8) .
C12 C13 1.378(8) .
C16 C17 1.506(8) .
C18 C19 1.488(9) .
S1S O1S 1.494(4) .
S1S C1S 1.761(7) .
S1S C2S 1.783(6) .
S1T O1T 1.477(6) .
S1T C1T 1.752(11) .
S1T C2T 1.760(9) .
S1T' O1T' 1.492(7) .
S1T' C1T' 1.761(9) .
S1T' C2T' 1.783(8) .
S1V O1V 1.500(5) .
S1V C1V 1.752(12) .
S1V C2V 1.758(15) .
S1V C2V' 1.77(3) .
S1V C1V' 1.81(2) .
